data_4324210
loop_
_publ_author_name
'Minghuey Shieh'
'Yen-Yi Chu'
'Miao-Hsing Hsu'
'Wei-Ming Ke'
'Chien-Nan Lin'

_publ_section_title
;
 Lead-Chromium Carbonyl Complexes Incorporated with Group 8 Metals:
 Synthesis, Reactivity, and Theoretical Calculations
;
_journal_name_full 'Inorganic Chemistry'
_journal_page_first 565
_journal_page_last 575
_journal_paper_doi 10.1021/ic101560u
_journal_volume 50
_journal_year 2011
_chemical_formula_moiety 'C45 H72 Cr1 Fe2 N2 O13 Pb1'
_chemical_formula_sum 'C45 H72 Cr Fe2 N2 O13 Pb'
_chemical_formula_weight 1219.94
_chemical_name_systematic
;
 ?
;
_space_group_IT_number 14
_symmetry_cell_setting monoclinic
_symmetry_space_group_name_Hall '-P 2yn'
_symmetry_space_group_name_H-M 'P 1 21/n 1'
_atom_sites_solution_hydrogens geom
_atom_sites_solution_primary direct
_atom_sites_solution_secondary difmap
_audit_creation_method SHELXL-97
_cell_angle_alpha 90.00
_cell_angle_beta 90.32(2)
_cell_angle_gamma 90.00
_cell_formula_units_Z 4
_cell_length_a 12.281(3)
_cell_length_b 33.391(10)
_cell_length_c 13.865(4)
_cell_measurement_reflns_used 25
_cell_measurement_temperature 298(2)
_cell_measurement_theta_max 11.94
_cell_measurement_theta_min 9.43
_cell_volume 5686(3)
_computing_cell_refinement 'CAD4 Express (Enraf Nonius, 1994)'
_computing_data_collection 'CAD4 Express (Enraf Nonius, 1994)'
_computing_data_reduction 'XCAD4 (Harms & Wocadlo, 1995)'
_computing_molecular_graphics 'Ortep-3 for Windows (Farrugia, 1997)'
_computing_publication_material 'WinGX publication routines (Farrugia, 1999)'
_computing_structure_refinement 'SHELXL-97 (Sheldrick, 1997)'
_computing_structure_solution 'SHELXS-97 (Sheldrick, 1997)'
_diffrn_ambient_temperature 298(2)
_diffrn_measured_fraction_theta_full 0.998
_diffrn_measured_fraction_theta_max 0.998
_diffrn_measurement_device_type 'Enraf Nonius TurboCAD4'
_diffrn_measurement_method 'non-profiled omega/2theta scans'
_diffrn_radiation_monochromator graphite
_diffrn_radiation_source 'fine-focus sealed tube'
_diffrn_radiation_type Mok\a
_diffrn_radiation_wavelength 0.71073
_diffrn_reflns_av_R_equivalents 0.0633
_diffrn_reflns_av_sigmaI/netI 0.1045
_diffrn_reflns_limit_h_max 14
_diffrn_reflns_limit_h_min -14
_diffrn_reflns_limit_k_max 39
_diffrn_reflns_limit_k_min 0
_diffrn_reflns_limit_l_max 16
_diffrn_reflns_limit_l_min 0
_diffrn_reflns_number 10414
_diffrn_reflns_theta_full 24.92
_diffrn_reflns_theta_max 24.92
_diffrn_reflns_theta_min 1.59
_diffrn_standards_decay_% 4
_diffrn_standards_interval_time 120
_diffrn_standards_number 3
_exptl_absorpt_coefficient_mu 3.692
_exptl_absorpt_correction_T_max 0.5255
_exptl_absorpt_correction_T_min 0.3198
_exptl_absorpt_correction_type psi-scan
_exptl_absorpt_process_details
;
 ?
;
_exptl_crystal_colour black
_exptl_crystal_density_diffrn 1.425
_exptl_crystal_description prism
_exptl_crystal_F_000 2472
_exptl_crystal_size_max 0.40
_exptl_crystal_size_mid 0.25
_exptl_crystal_size_min 0.20
_refine_diff_density_max 1.208
_refine_diff_density_min -0.698
_refine_diff_density_rms 0.105
_refine_ls_extinction_method none
_refine_ls_goodness_of_fit_ref 1.027
_refine_ls_hydrogen_treatment fixed
_refine_ls_matrix_type full
_refine_ls_number_parameters 572
_refine_ls_number_reflns 9978
_refine_ls_number_restraints 0
_refine_ls_restrained_S_all 1.027
_refine_ls_R_factor_all 0.1652
_refine_ls_R_factor_gt 0.0604
_refine_ls_shift/su_max 0.001
_refine_ls_shift/su_mean 0.000
_refine_ls_structure_factor_coef Fsqd
_refine_ls_weighting_details 'calc w=1/[\s^2^(Fo^2^)+(0.0793P)^2^+1.2431P] where P=(Fo^2^+2Fc^2^)/3'
_refine_ls_weighting_scheme calc
_refine_ls_wR_factor_gt 0.1377
_refine_ls_wR_factor_ref 0.1786
_reflns_number_gt 4646
_reflns_number_total 9978
_reflns_threshold_expression >2sigma(I)
_cod_data_source_file ic101560u_si_002_1.cif
_cod_data_source_block 3
_cod_original_sg_symbol_H-M 'P 21/n'
_cod_database_code 4324210

loop_
_symmetry_equiv_pos_as_xyz
'x, y, z'
'-x+1/2, y+1/2, -z+1/2'
'-x, -y, -z'
'x-1/2, -y-1/2, z-1/2'

loop_
_atom_site_label
_atom_site_type_symbol
_atom_site_fract_x
_atom_site_fract_y
_atom_site_fract_z
_atom_site_U_iso_or_equiv
_atom_site_adp_type
_atom_site_occupancy
_atom_site_symmetry_multiplicity
_atom_site_calc_flag
_atom_site_refinement_flags
C1 C 0.2391(12) 0.8719(4) 0.4111(10) 0.092(4) Uani 1 1 d .
C2 C 0.4064(11) 0.8399(4) 0.4917(11) 0.103(4) Uani 1 1 d .
C3 C 0.4073(11) 0.8149(5) 0.3119(10) 0.094(4) Uani 1 1 d .
C4 C 0.4698(13) 0.8984(5) 0.3745(10) 0.109(5) Uani 1 1 d .
C5 C 0.3651(15) 0.8286(6) 0.0558(13) 0.138(6) Uiso 1 1 d .
C6 C 0.5314(19) 0.8586(5) -0.0340(14) 0.177(9) Uani 1 1 d .
C7 C 0.4133(12) 0.9157(5) 0.0091(9) 0.100(5) Uani 1 1 d .
C8 C 0.5606(13) 0.8628(5) 0.1443(11) 0.109(5) Uani 1 1 d .
C9 C 0.2157(11) 0.9634(4) 0.3297(10) 0.091(4) Uani 1 1 d .
C10 C 0.1555(10) 0.9434(5) 0.0706(10) 0.105(5) Uani 1 1 d .
C11 C 0.0986(12) 0.9999(5) 0.1988(11) 0.104(4) Uani 1 1 d .
C12 C 0.3122(12) 0.9843(5) 0.1650(10) 0.096(4) Uani 1 1 d .
C13 C 0.0721(13) 0.9182(4) 0.2324(9) 0.090(4) Uani 1 1 d .
C14 C 0.0829(12) 0.7263(4) 0.2390(9) 0.100(4) Uani 1 1 d .
H14A H 0.0421 0.7174 0.1829 0.120 Uiso 1 1 calc R
H14B H 0.0721 0.7065 0.2894 0.120 Uiso 1 1 calc R
C15 C 0.2018(13) 0.7264(5) 0.2134(11) 0.116(5) Uani 1 1 d .
H15A H 0.2130 0.7436 0.1581 0.140 Uiso 1 1 calc R
H15B H 0.2436 0.7372 0.2670 0.140 Uiso 1 1 calc R
C16 C 0.2416(17) 0.6857(5) 0.1909(14) 0.152(7) Uani 1 1 d .
H16A H 0.1971 0.6741 0.1401 0.182 Uiso 1 1 calc R
H16B H 0.2355 0.6689 0.2476 0.182 Uiso 1 1 calc R
C17 C 0.3572(19) 0.6872(7) 0.1595(16) 0.214(11) Uani 1 1 d .
H17A H 0.3819 0.6606 0.1451 0.322 Uiso 1 1 calc R
H17B H 0.4012 0.6984 0.2102 0.322 Uiso 1 1 calc R
H17C H 0.3629 0.7036 0.1029 0.322 Uiso 1 1 calc R
C18 C 0.0426(13) 0.7978(4) 0.1957(10) 0.113(5) Uani 1 1 d .
H18A H 0.0093 0.8221 0.2202 0.135 Uiso 1 1 calc R
H18B H 0.1190 0.8035 0.1845 0.135 Uiso 1 1 calc R
C19 C -0.0111(16) 0.7870(5) 0.1001(12) 0.151(7) Uani 1 1 d .
H19A H -0.0870 0.7804 0.1103 0.181 Uiso 1 1 calc R
H19B H 0.0246 0.7638 0.0724 0.181 Uiso 1 1 calc R
C20 C -0.002(2) 0.8227(6) 0.0309(14) 0.195(10) Uani 1 1 d .
H20A H -0.0311 0.8462 0.0627 0.234 Uiso 1 1 calc R
H20B H 0.0741 0.8276 0.0180 0.234 Uiso 1 1 calc R
C21 C -0.058(2) 0.8175(8) -0.0590(15) 0.255(14) Uani 1 1 d .
H21A H -0.0489 0.8410 -0.0980 0.383 Uiso 1 1 calc R
H21B H -0.1345 0.8133 -0.0473 0.383 Uiso 1 1 calc R
H21C H -0.0292 0.7946 -0.0921 0.383 Uiso 1 1 calc R
C22 C 0.0927(11) 0.7809(4) 0.3583(9) 0.105(5) Uani 1 1 d .
H22A H 0.0601 0.8063 0.3760 0.126 Uiso 1 1 calc R
H22B H 0.1675 0.7862 0.3401 0.126 Uiso 1 1 calc R
C23 C 0.0937(15) 0.7544(5) 0.4455(12) 0.161(8) Uani 1 1 d .
H23A H 0.1255 0.7288 0.4280 0.193 Uiso 1 1 calc R
H23B H 0.0191 0.7495 0.4648 0.193 Uiso 1 1 calc R
C24 C 0.1555(18) 0.7711(8) 0.5303(14) 0.204(11) Uani 1 1 d .
H24A H 0.2316 0.7731 0.5125 0.245 Uiso 1 1 calc R
H24B H 0.1295 0.7981 0.5420 0.245 Uiso 1 1 calc R
C25 C 0.1497(19) 0.7505(8) 0.6144(16) 0.223(12) Uani 1 1 d .
H25A H 0.1921 0.7640 0.6629 0.334 Uiso 1 1 calc R
H25B H 0.1776 0.7239 0.6052 0.334 Uiso 1 1 calc R
H25C H 0.0752 0.7490 0.6347 0.334 Uiso 1 1 calc R
C26 C -0.0839(12) 0.7565(5) 0.2975(11) 0.117(5) Uani 1 1 d .
H26A H -0.1203 0.7469 0.2397 0.141 Uiso 1 1 calc R
H26B H -0.0850 0.7348 0.3441 0.141 Uiso 1 1 calc R
C27 C -0.1476(15) 0.7899(6) 0.3366(13) 0.147(7) Uani 1 1 d .
H27A H -0.1096 0.8008 0.3922 0.176 Uiso 1 1 calc R
H27B H -0.1524 0.8109 0.2883 0.176 Uiso 1 1 calc R
C28 C -0.2565(18) 0.7785(9) 0.3649(19) 0.221(13) Uani 1 1 d .
H28A H -0.2961 0.7719 0.3063 0.265 Uiso 1 1 calc R
H28B H -0.2500 0.7540 0.4019 0.265 Uiso 1 1 calc R
C29 C -0.317(2) 0.8027(11) 0.4141(18) 0.281(19) Uani 1 1 d .
H29A H -0.3864 0.7902 0.4262 0.421 Uiso 1 1 calc R
H29B H -0.3288 0.8269 0.3781 0.421 Uiso 1 1 calc R
H29C H -0.2824 0.8089 0.4743 0.421 Uiso 1 1 calc R
C30 C 0.7905(14) 0.4906(5) 0.2875(10) 0.125(6) Uani 1 1 d .
H30A H 0.8369 0.4696 0.2618 0.150 Uiso 1 1 calc R
H30B H 0.8369 0.5065 0.3295 0.150 Uiso 1 1 calc R
C31 C 0.7236(19) 0.4717(6) 0.3468(12) 0.171(9) Uani 1 1 d .
H31A H 0.6819 0.4534 0.3067 0.206 Uiso 1 1 calc R
H31B H 0.6725 0.4918 0.3690 0.206 Uiso 1 1 calc R
C32 C 0.754(2) 0.4491(6) 0.4311(14) 0.177(9) Uani 1 1 d .
H32A H 0.8102 0.4306 0.4111 0.213 Uiso 1 1 calc R
H32B H 0.7881 0.4679 0.4751 0.213 Uiso 1 1 calc R
C33 C 0.6810(18) 0.4272(7) 0.4848(16) 0.201(10) Uani 1 1 d .
H33A H 0.7186 0.4147 0.5376 0.302 Uiso 1 1 calc R
H33B H 0.6479 0.4071 0.4448 0.302 Uiso 1 1 calc R
H33C H 0.6257 0.4447 0.5094 0.302 Uiso 1 1 calc R
C34 C 0.7228(13) 0.5553(5) 0.2381(16) 0.162(8) Uani 1 1 d .
H34A H 0.6571 0.5481 0.2724 0.194 Uiso 1 1 calc R
H34B H 0.7739 0.5643 0.2871 0.194 Uiso 1 1 calc R
C35 C 0.6967(18) 0.5880(6) 0.1904(16) 0.186(10) Uani 1 1 d .
H35A H 0.6405 0.5802 0.1447 0.223 Uiso 1 1 calc R
H35B H 0.7602 0.5949 0.1524 0.223 Uiso 1 1 calc R
C36 C 0.6597(19) 0.6252(5) 0.2335(15) 0.174(9) Uani 1 1 d .
H36A H 0.6313 0.6414 0.1811 0.209 Uiso 1 1 calc R
H36B H 0.5979 0.6183 0.2736 0.209 Uiso 1 1 calc R
C37 C 0.725(3) 0.6500(9) 0.288(2) 0.32(2) Uani 1 1 d .
H37A H 0.6840 0.6728 0.3093 0.474 Uiso 1 1 calc R
H37B H 0.7857 0.6590 0.2503 0.474 Uiso 1 1 calc R
H37C H 0.7520 0.6356 0.3436 0.474 Uiso 1 1 calc R
C38 C 0.8649(15) 0.5259(6) 0.1421(12) 0.139(6) Uani 1 1 d .
H38A H 0.8950 0.5006 0.1206 0.166 Uiso 1 1 calc R
H38B H 0.8390 0.5400 0.0852 0.166 Uiso 1 1 calc R
C39 C 0.9503(14) 0.5485(6) 0.1824(15) 0.160(7) Uani 1 1 d .
H39A H 0.9674 0.5375 0.2454 0.192 Uiso 1 1 calc R
H39B H 0.9244 0.5756 0.1921 0.192 Uiso 1 1 calc R
C40 C 1.0533(15) 0.5504(6) 0.1253(11) 0.139(6) Uani 1 1 d .
H40A H 1.0371 0.5593 0.0602 0.167 Uiso 1 1 calc R
H40B H 1.0855 0.5239 0.1216 0.167 Uiso 1 1 calc R
C41 C 1.133(2) 0.5789(7) 0.1724(18) 0.229(12) Uani 1 1 d .
H41A H 1.1985 0.5799 0.1353 0.343 Uiso 1 1 calc R
H41B H 1.1493 0.5699 0.2365 0.343 Uiso 1 1 calc R
H41C H 1.1010 0.6052 0.1753 0.343 Uiso 1 1 calc R
C42 C 0.6838(17) 0.4963(6) 0.1421(11) 0.149(8) Uani 1 1 d .
H42A H 0.6176 0.4966 0.1798 0.179 Uiso 1 1 calc R
H42B H 0.6712 0.5146 0.0889 0.179 Uiso 1 1 calc R
C43 C 0.6860(18) 0.4616(6) 0.1034(12) 0.167(9) Uani 1 1 d .
H43A H 0.6922 0.4426 0.1562 0.201 Uiso 1 1 calc R
H43B H 0.7540 0.4601 0.0683 0.201 Uiso 1 1 calc R
C44 C 0.6016(15) 0.4455(5) 0.0381(12) 0.138(6) Uani 1 1 d .
H44A H 0.5321 0.4465 0.0709 0.165 Uiso 1 1 calc R
H44B H 0.5965 0.4629 -0.0179 0.165 Uiso 1 1 calc R
C45 C 0.618(2) 0.4083(8) 0.008(2) 0.245(14) Uani 1 1 d .
H45A H 0.5600 0.4002 -0.0339 0.367 Uiso 1 1 calc R
H45B H 0.6216 0.3906 0.0627 0.367 Uiso 1 1 calc R
H45C H 0.6861 0.4070 -0.0262 0.367 Uiso 1 1 calc R
Cr Cr 0.18531(15) 0.95481(6) 0.20022(13) 0.0771(5) Uani 1 1 d .
Fe1 Fe 0.37225(14) 0.85988(5) 0.37807(12) 0.0763(5) Uani 1 1 d .
Fe2 Fe 0.44614(19) 0.86927(6) 0.06045(15) 0.1068(7) Uani 1 1 d .
N1 N 0.0341(10) 0.7651(4) 0.2725(8) 0.100(3) Uani 1 1 d .
N2 N 0.7674(8) 0.5168(3) 0.2045(6) 0.074(3) Uani 1 1 d .
O1 O 0.1513(8) 0.8789(3) 0.4364(7) 0.114(3) Uani 1 1 d .
O2 O 0.4282(10) 0.8275(4) 0.5661(8) 0.147(4) Uani 1 1 d .
O3 O 0.4300(9) 0.7861(3) 0.2751(9) 0.133(4) Uani 1 1 d .
O4 O 0.5290(10) 0.9248(4) 0.3775(8) 0.153(5) Uani 1 1 d .
O5 O 0.3140(13) 0.7988(4) 0.0493(9) 0.205(7) Uani 1 1 d .
O6 O 0.5825(18) 0.8510(4) -0.1049(13) 0.274(11) Uani 1 1 d .
O7 O 0.3988(10) 0.9446(4) -0.0326(8) 0.142(4) Uani 1 1 d .
O8 O 0.6331(10) 0.8605(5) 0.1938(10) 0.175(6) Uani 1 1 d .
O9 O 0.2316(9) 0.9703(3) 0.4087(7) 0.123(3) Uani 1 1 d .
O10 O 0.1354(9) 0.9353(4) -0.0072(8) 0.156(5) Uani 1 1 d .
O11 O 0.0460(9) 1.0274(3) 0.2019(10) 0.148(5) Uani 1 1 d .
O12 O 0.3862(9) 1.0029(4) 0.1462(8) 0.142(4) Uani 1 1 d .
O13 O 0.0018(8) 0.8968(3) 0.2477(7) 0.110(3) Uani 1 1 d .
Pb Pb 0.32739(4) 0.892615(14) 0.20787(3) 0.07113(19) Uani 1 1 d .

loop_
_atom_site_aniso_label
_atom_site_aniso_U_11
_atom_site_aniso_U_22
_atom_site_aniso_U_33
_atom_site_aniso_U_23
_atom_site_aniso_U_13
_atom_site_aniso_U_12
C1 0.096(10) 0.099(10) 0.081(9) 0.029(8) -0.002(8) 0.016(9)
C2 0.105(10) 0.119(12) 0.085(10) 0.017(9) -0.007(8) -0.005(9)
C3 0.080(9) 0.111(12) 0.092(10) 0.004(9) -0.005(8) -0.012(9)
C4 0.129(12) 0.124(13) 0.072(9) 0.017(9) -0.036(8) -0.026(11)
C6 0.27(2) 0.114(14) 0.145(17) -0.025(12) 0.130(17) -0.015(14)
C7 0.113(11) 0.137(14) 0.051(8) 0.012(8) 0.009(7) -0.002(10)
C8 0.088(11) 0.122(12) 0.115(12) 0.024(10) -0.011(9) 0.012(10)
C9 0.110(10) 0.093(10) 0.070(9) -0.010(8) 0.005(8) -0.005(8)
C10 0.074(9) 0.168(15) 0.071(9) 0.017(10) -0.012(7) -0.010(9)
C11 0.097(11) 0.101(12) 0.114(12) 0.014(9) 0.011(9) 0.014(9)
C12 0.097(11) 0.111(12) 0.080(9) -0.002(8) -0.018(8) -0.002(9)
C13 0.117(12) 0.075(10) 0.079(9) 0.003(7) -0.008(8) 0.005(8)
C14 0.116(12) 0.102(11) 0.081(9) -0.006(8) -0.017(8) -0.042(9)
C15 0.127(13) 0.103(12) 0.119(13) -0.010(10) 0.009(10) -0.016(10)
C16 0.183(19) 0.119(15) 0.154(17) -0.032(12) 0.037(14) 0.005(14)
C17 0.22(2) 0.23(3) 0.20(2) -0.10(2) 0.006(19) 0.04(2)
C18 0.161(14) 0.080(10) 0.097(11) 0.009(9) 0.020(10) -0.023(9)
C19 0.213(19) 0.148(16) 0.090(12) 0.021(11) -0.012(13) -0.014(14)
C20 0.31(3) 0.18(2) 0.105(15) 0.028(15) 0.008(18) 0.02(2)
C21 0.35(4) 0.30(3) 0.109(17) 0.04(2) -0.04(2) 0.02(3)
C22 0.118(11) 0.115(11) 0.084(10) -0.016(9) -0.001(8) -0.049(9)
C23 0.172(17) 0.19(2) 0.119(15) 0.013(14) -0.059(13) -0.053(15)
C24 0.22(2) 0.28(3) 0.108(15) 0.031(17) -0.033(15) -0.14(2)
C25 0.23(3) 0.29(3) 0.14(2) 0.06(2) -0.056(18) -0.07(2)
C26 0.094(11) 0.148(15) 0.110(12) 0.008(11) 0.009(9) -0.028(10)
C27 0.115(14) 0.21(2) 0.110(13) -0.006(14) -0.013(11) -0.008(15)
C28 0.115(19) 0.33(4) 0.21(3) -0.10(2) 0.024(17) 0.00(2)
C29 0.15(2) 0.53(6) 0.16(2) 0.01(3) -0.041(19) 0.05(3)
C30 0.167(16) 0.136(14) 0.073(10) 0.006(10) -0.020(10) -0.042(12)
C31 0.27(3) 0.150(17) 0.091(13) 0.032(12) -0.067(15) -0.078(17)
C32 0.28(3) 0.124(15) 0.125(17) 0.021(13) -0.052(18) -0.002(17)
C33 0.21(2) 0.21(3) 0.18(2) 0.029(19) 0.048(18) -0.063(19)
C34 0.096(12) 0.106(14) 0.28(3) 0.018(16) 0.019(14) 0.040(10)
C35 0.20(2) 0.120(16) 0.24(3) 0.036(17) 0.096(19) 0.058(15)
C36 0.29(3) 0.086(12) 0.148(18) -0.001(12) -0.026(18) 0.081(17)
C37 0.53(6) 0.18(3) 0.23(3) -0.07(2) 0.02(4) 0.01(3)
C38 0.127(15) 0.159(17) 0.130(15) -0.042(12) 0.004(13) 0.024(12)
C39 0.102(13) 0.184(19) 0.19(2) -0.026(16) -0.015(14) 0.028(13)
C40 0.146(15) 0.169(17) 0.103(12) 0.027(12) 0.055(11) 0.009(13)
C41 0.23(3) 0.22(2) 0.24(3) 0.03(2) 0.02(2) -0.12(2)
C42 0.24(2) 0.136(15) 0.074(11) 0.012(10) -0.039(12) -0.055(16)
C43 0.25(2) 0.169(19) 0.086(12) 0.005(12) -0.018(14) -0.095(19)
C44 0.180(18) 0.119(14) 0.114(13) -0.040(11) 0.005(12) -0.014(13)
C45 0.22(3) 0.23(3) 0.29(3) -0.11(3) 0.09(2) -0.08(2)
Cr 0.0759(12) 0.0904(14) 0.0649(12) 0.0113(10) -0.0024(10) 0.0074(11)
Fe1 0.0804(11) 0.0851(12) 0.0632(10) 0.0112(9) -0.0095(8) -0.0013(9)
Fe2 0.1436(18) 0.0935(15) 0.0838(14) -0.0068(12) 0.0407(13) 0.0013(13)
N1 0.119(9) 0.098(9) 0.082(8) -0.010(7) -0.012(7) -0.034(7)
N2 0.085(7) 0.089(7) 0.049(6) -0.006(5) 0.004(5) 0.001(6)
O1 0.100(7) 0.141(9) 0.102(7) 0.021(6) 0.006(6) 0.017(7)
O2 0.167(10) 0.173(11) 0.100(8) 0.055(8) -0.024(7) 0.018(8)
O3 0.149(10) 0.102(9) 0.148(11) -0.026(7) 0.001(8) 0.011(7)
O4 0.174(11) 0.164(11) 0.121(9) -0.001(8) -0.018(8) -0.088(10)
O5 0.282(17) 0.197(13) 0.139(11) -0.043(10) 0.046(11) -0.124(13)
O6 0.43(3) 0.168(14) 0.226(17) -0.051(12) 0.218(18) 0.014(15)
O7 0.174(11) 0.165(11) 0.087(8) 0.030(7) 0.017(7) 0.026(9)
O8 0.104(9) 0.236(15) 0.185(14) 0.059(11) 0.005(9) 0.042(10)
O9 0.163(10) 0.126(8) 0.079(7) -0.013(6) 0.000(7) 0.004(7)
O10 0.128(9) 0.260(15) 0.080(7) 0.010(9) -0.025(7) -0.011(9)
O11 0.116(8) 0.107(9) 0.220(14) 0.035(9) 0.026(8) 0.041(7)
O12 0.122(9) 0.163(11) 0.141(10) -0.013(8) 0.020(8) -0.055(8)
O13 0.094(7) 0.116(8) 0.122(8) -0.001(6) 0.024(6) -0.024(6)
Pb 0.0807(3) 0.0798(3) 0.0529(3) -0.0012(3) -0.00107(19) 0.0054(3)

loop_
_atom_type_symbol
_atom_type_description
_atom_type_scat_dispersion_real
_atom_type_scat_dispersion_imag
_atom_type_scat_source
C C 0.0033 0.0016 'International Tables Vol C Tables 4.2.6.8 and 6.1.1.4'
H H 0.0000 0.0000 'International Tables Vol C Tables 4.2.6.8 and 6.1.1.4'
Cr Cr 0.3209 0.6236 'International Tables Vol C Tables 4.2.6.8 and 6.1.1.4'
Fe Fe 0.3463 0.8444 'International Tables Vol C Tables 4.2.6.8 and 6.1.1.4'
N N 0.0061 0.0033 'International Tables Vol C Tables 4.2.6.8 and 6.1.1.4'
O O 0.0106 0.0060 'International Tables Vol C Tables 4.2.6.8 and 6.1.1.4'
Pb Pb -3.3944 10.1111 'International Tables Vol C Tables 4.2.6.8 and 6.1.1.4'

loop_
_geom_angle_atom_site_label_1
_geom_angle_atom_site_label_2
_geom_angle_atom_site_label_3
_geom_angle
O1 C1 Fe1 177.1(12)
O2 C2 Fe1 178.9(15)
O3 C3 Fe1 176.6(14)
O4 C4 Fe1 174.9(16)
O5 C5 Fe2 175.5(18)
O6 C6 Fe2 174(2)
O7 C7 Fe2 172.5(14)
O8 C8 Fe2 176.5(16)
O9 C9 Cr 176.6(13)
O10 C10 Cr 177.7(15)
O11 C11 Cr 177.2(15)
O12 C12 Cr 177.5(14)
O13 C13 Cr 176.7(12)
N1 C14 C15 117.4(11)
N1 C14 H14A 107.9
C15 C14 H14A 107.9
N1 C14 H14B 107.9
C15 C14 H14B 107.9
H14A C14 H14B 107.2
C16 C15 C14 111.8(14)
C16 C15 H15A 109.3
C14 C15 H15A 109.3
C16 C15 H15B 109.3
C14 C15 H15B 109.3
H15A C15 H15B 107.9
C15 C16 C17 110.5(17)
C15 C16 H16A 109.6
C17 C16 H16A 109.6
C15 C16 H16B 109.6
C17 C16 H16B 109.6
H16A C16 H16B 108.1
C16 C17 H17A 109.5
C16 C17 H17B 109.5
H17A C17 H17B 109.5
C16 C17 H17C 109.5
H17A C17 H17C 109.5
H17B C17 H17C 109.5
C19 C18 N1 114.0(12)
C19 C18 H18A 108.8
N1 C18 H18A 108.8
C19 C18 H18B 108.8
N1 C18 H18B 108.8
H18A C18 H18B 107.7
C18 C19 C20 109.2(15)
C18 C19 H19A 109.8
C20 C19 H19A 109.8
C18 C19 H19B 109.8
C20 C19 H19B 109.8
H19A C19 H19B 108.3
C21 C20 C19 115(2)
C21 C20 H20A 108.6
C19 C20 H20A 108.6
C21 C20 H20B 108.6
C19 C20 H20B 108.6
H20A C20 H20B 107.6
C20 C21 H21A 109.5
C20 C21 H21B 109.5
H21A C21 H21B 109.5
C20 C21 H21C 109.5
H21A C21 H21C 109.5
H21B C21 H21C 109.5
N1 C22 C23 116.1(11)
N1 C22 H22A 108.3
C23 C22 H22A 108.3
N1 C22 H22B 108.3
C23 C22 H22B 108.3
H22A C22 H22B 107.4
C22 C23 C24 114.5(15)
C22 C23 H23A 108.6
C24 C23 H23A 108.6
C22 C23 H23B 108.6
C24 C23 H23B 108.6
H23A C23 H23B 107.6
C25 C24 C23 117.1(19)
C25 C24 H24A 108.0
C23 C24 H24A 108.0
C25 C24 H24B 108.0
C23 C24 H24B 108.0
H24A C24 H24B 107.3
C24 C25 H25A 109.5
C24 C25 H25B 109.5
H25A C25 H25B 109.5
C24 C25 H25C 109.5
H25A C25 H25C 109.5
H25B C25 H25C 109.5
C27 C26 N1 116.7(14)
C27 C26 H26A 108.1
N1 C26 H26A 108.1
C27 C26 H26B 108.1
N1 C26 H26B 108.1
H26A C26 H26B 107.3
C28 C27 C26 113.3(19)
C28 C27 H27A 108.9
C26 C27 H27A 108.9
C28 C27 H27B 108.9
C26 C27 H27B 108.9
H27A C27 H27B 107.7
C29 C28 C27 121(3)
C29 C28 H28A 107.1
C27 C28 H28A 107.1
C29 C28 H28B 107.1
C27 C28 H28B 107.1
H28A C28 H28B 106.8
C28 C29 H29A 109.5
C28 C29 H29B 109.5
H29A C29 H29B 109.5
C28 C29 H29C 109.5
H29A C29 H29C 109.5
H29B C29 H29C 109.5
C31 C30 N2 130.6(16)
C31 C30 H30A 104.6
N2 C30 H30A 104.6
C31 C30 H30B 104.6
N2 C30 H30B 104.6
H30A C30 H30B 105.7
C30 C31 C32 127(2)
C30 C31 H31A 105.7
C32 C31 H31A 105.7
C30 C31 H31B 105.7
C32 C31 H31B 105.7
H31A C31 H31B 106.1
C33 C32 C31 123(2)
C33 C32 H32A 106.5
C31 C32 H32A 106.5
C33 C32 H32B 106.5
C31 C32 H32B 106.5
H32A C32 H32B 106.5
C32 C33 H33A 109.5
C32 C33 H33B 109.5
H33A C33 H33B 109.5
C32 C33 H33C 109.5
H33A C33 H33C 109.5
H33B C33 H33C 109.5
C35 C34 N2 131(2)
C35 C34 H34A 104.5
N2 C34 H34A 104.5
C35 C34 H34B 104.5
N2 C34 H34B 104.5
H34A C34 H34B 105.7
C34 C35 C36 125(2)
C34 C35 H35A 106.0
C36 C35 H35A 106.0
C34 C35 H35B 106.0
C36 C35 H35B 106.0
H35A C35 H35B 106.3
C37 C36 C35 124(3)
C37 C36 H36A 106.4
C35 C36 H36A 106.4
C37 C36 H36B 106.4
C35 C36 H36B 106.4
H36A C36 H36B 106.5
C36 C37 H37A 109.5
C36 C37 H37B 109.5
H37A C37 H37B 109.5
C36 C37 H37C 109.5
H37A C37 H37C 109.5
H37B C37 H37C 109.5
C39 C38 N2 118.2(15)
C39 C38 H38A 107.8
N2 C38 H38A 107.8
C39 C38 H38B 107.8
N2 C38 H38B 107.8
H38A C38 H38B 107.1
C38 C39 C40 116.3(19)
C38 C39 H39A 108.2
C40 C39 H39A 108.2
C38 C39 H39B 108.2
C40 C39 H39B 108.2
H39A C39 H39B 107.4
C39 C40 C41 110.1(17)
C39 C40 H40A 109.6
C41 C40 H40A 109.6
C39 C40 H40B 109.6
C41 C40 H40B 109.6
H40A C40 H40B 108.2
C40 C41 H41A 109.5
C40 C41 H41B 109.5
H41A C41 H41B 109.5
C40 C41 H41C 109.5
H41A C41 H41C 109.5
H41B C41 H41C 109.5
C43 C42 N2 130(2)
C43 C42 H42A 104.9
N2 C42 H42A 104.9
C43 C42 H42B 104.9
N2 C42 H42B 104.9
H42A C42 H42B 105.8
C42 C43 C44 125(2)
C42 C43 H43A 106.1
C44 C43 H43A 106.1
C42 C43 H43B 106.1
C44 C43 H43B 106.1
H43A C43 H43B 106.3
C45 C44 C43 115(2)
C45 C44 H44A 108.5
C43 C44 H44A 108.5
C45 C44 H44B 108.5
C43 C44 H44B 108.5
H44A C44 H44B 107.5
C44 C45 H45A 109.5
C44 C45 H45B 109.5
H45A C45 H45B 109.5
C44 C45 H45C 109.5
H45A C45 H45C 109.5
H45B C45 H45C 109.5
C11 Cr C9 89.9(6)
C11 Cr C10 92.6(7)
C9 Cr C10 177.1(7)
C11 Cr C13 96.0(6)
C9 Cr C13 90.8(6)
C10 Cr C13 87.4(6)
C11 Cr C12 92.8(6)
C9 Cr C12 90.5(6)
C10 Cr C12 90.9(6)
C13 Cr C12 171.2(6)
C11 Cr Pb 175.0(5)
C9 Cr Pb 87.4(4)
C10 Cr Pb 90.2(5)
C13 Cr Pb 88.3(4)
C12 Cr Pb 83.0(4)
C1 Fe1 C4 118.6(7)
C1 Fe1 C2 94.1(6)
C4 Fe1 C2 98.3(6)
C1 Fe1 C3 123.3(6)
C4 Fe1 C3 115.3(7)
C2 Fe1 C3 94.7(7)
C1 Fe1 Pb 87.0(4)
C4 Fe1 Pb 79.2(4)
C2 Fe1 Pb 177.5(5)
C3 Fe1 Pb 86.6(4)
C5 Fe2 C6 99.6(9)
C5 Fe2 C7 124.2(8)
C6 Fe2 C7 90.8(8)
C5 Fe2 C8 112.4(8)
C6 Fe2 C8 89.5(10)
C7 Fe2 C8 122.4(7)
C5 Fe2 Pb 86.5(6)
C6 Fe2 Pb 173.9(7)
C7 Fe2 Pb 85.8(4)
C8 Fe2 Pb 88.2(5)
C22 N1 C14 111.1(11)
C22 N1 C26 110.1(11)
C14 N1 C26 106.7(11)
C22 N1 C18 105.7(10)
C14 N1 C18 111.8(11)
C26 N1 C18 111.4(12)
C30 N2 C34 110.1(12)
C30 N2 C42 107.9(11)
C34 N2 C42 109.0(13)
C30 N2 C38 114.6(12)
C34 N2 C38 107.6(12)
C42 N2 C38 107.6(12)
Fe2 Pb Fe1 117.03(7)
Fe2 Pb Cr 123.67(7)
Fe1 Pb Cr 118.67(6)

loop_
_geom_bond_atom_site_label_1
_geom_bond_atom_site_label_2
_geom_bond_distance
C1 O1 1.160(14)
C1 Fe1 1.748(15)
C2 O2 1.142(14)
C2 Fe1 1.759(15)
C3 O3 1.125(15)
C3 Fe1 1.812(17)
C4 O4 1.144(15)
C4 Fe1 1.758(17)
C5 O5 1.180(19)
C5 Fe2 1.68(2)
C6 O6 1.196(17)
C6 Fe2 1.719(17)
C7 O7 1.140(16)
C7 Fe2 1.752(17)
C8 O8 1.124(15)
C8 Fe2 1.831(16)
C9 O9 1.135(13)
C9 Cr 1.854(15)
C10 O10 1.137(15)
C10 Cr 1.871(15)
C11 O11 1.123(14)
C11 Cr 1.844(16)
C12 O12 1.132(15)
C12 Cr 1.909(17)
C13 O13 1.141(14)
C13 Cr 1.905(16)
C14 N1 1.504(16)
C14 C15 1.505(18)
C14 H14A 0.9700
C14 H14B 0.9700
C15 C16 1.48(2)
C15 H15A 0.9700
C15 H15B 0.9700
C16 C17 1.49(2)
C16 H16A 0.9700
C16 H16B 0.9700
C17 H17A 0.9600
C17 H17B 0.9600
C17 H17C 0.9600
C18 C19 1.521(19)
C18 N1 1.528(16)
C18 H18A 0.9700
C18 H18B 0.9700
C19 C20 1.53(2)
C19 H19A 0.9700
C19 H19B 0.9700
C20 C21 1.43(2)
C20 H20A 0.9700
C20 H20B 0.9700
C21 H21A 0.9600
C21 H21B 0.9600
C21 H21C 0.9600
C22 N1 1.482(14)
C22 C23 1.497(18)
C22 H22A 0.9700
C22 H22B 0.9700
C23 C24 1.50(2)
C23 H23A 0.9700
C23 H23B 0.9700
C24 C25 1.36(2)
C24 H24A 0.9700
C24 H24B 0.9700
C25 H25A 0.9600
C25 H25B 0.9600
C25 H25C 0.9600
C26 C27 1.47(2)
C26 N1 1.519(16)
C26 H26A 0.9700
C26 H26B 0.9700
C27 C28 1.45(2)
C27 H27A 0.9700
C27 H27B 0.9700
C28 C29 1.30(3)
C28 H28A 0.9700
C28 H28B 0.9700
C29 H29A 0.9600
C29 H29B 0.9600
C29 H29C 0.9600
C30 C31 1.33(2)
C30 N2 1.473(17)
C30 H30A 0.9700
C30 H30B 0.9700
C31 C32 1.44(2)
C31 H31A 0.9700
C31 H31B 0.9700
C32 C33 1.38(2)
C32 H32A 0.9700
C32 H32B 0.9700
C33 H33A 0.9600
C33 H33B 0.9600
C33 H33C 0.9600
C34 C35 1.32(2)
C34 N2 1.474(18)
C34 H34A 0.9700
C34 H34B 0.9700
C35 C36 1.45(2)
C35 H35A 0.9700
C35 H35B 0.9700
C36 C37 1.38(3)
C36 H36A 0.9700
C36 H36B 0.9700
C37 H37A 0.9600
C37 H37B 0.9600
C37 H37C 0.9600
C38 C39 1.40(2)
C38 N2 1.512(18)
C38 H38A 0.9700
C38 H38B 0.9700
C39 C40 1.50(2)
C39 H39A 0.9700
C39 H39B 0.9700
C40 C41 1.51(2)
C40 H40A 0.9700
C40 H40B 0.9700
C41 H41A 0.9600
C41 H41B 0.9600
C41 H41C 0.9600
C42 C43 1.28(2)
C42 N2 1.504(18)
C42 H42A 0.9700
C42 H42B 0.9700
C43 C44 1.47(2)
C43 H43A 0.9700
C43 H43B 0.9700
C44 C45 1.33(2)
C44 H44A 0.9700
C44 H44B 0.9700
C45 H45A 0.9600
C45 H45B 0.9600
C45 H45C 0.9600
Cr Pb 2.714(2)
Fe1 Pb 2.6557(17)
Fe2 Pb 2.636(2)

loop_
_geom_torsion_atom_site_label_1
_geom_torsion_atom_site_label_2
_geom_torsion_atom_site_label_3
_geom_torsion_atom_site_label_4
_geom_torsion
N1 C14 C15 C16 174.5(13)
C14 C15 C16 C17 176.2(16)
N1 C18 C19 C20 177.2(15)
C18 C19 C20 C21 -175(2)
N1 C22 C23 C24 179.0(16)
C22 C23 C24 C25 173(2)
N1 C26 C27 C28 -175.8(17)
C26 C27 C28 C29 169(3)
N2 C30 C31 C32 -174.6(17)
C30 C31 C32 C33 -174(2)
N2 C34 C35 C36 -175.8(19)
C34 C35 C36 C37 69(4)
N2 C38 C39 C40 169.0(15)
C38 C39 C40 C41 174.2(19)
N2 C42 C43 C44 -175.9(15)
C42 C43 C44 C45 -178(2)
O11 C11 Cr C9 -12(29)
O11 C11 Cr C10 167(29)
O11 C11 Cr C13 79(29)
O11 C11 Cr C12 -102(29)
O11 C11 Cr Pb -68(31)
O9 C9 Cr C11 -6(24)
O9 C9 Cr C10 -156(19)
O9 C9 Cr C13 -102(24)
O9 C9 Cr C12 86(24)
O9 C9 Cr Pb 169(24)
O10 C10 Cr C11 -111(40)
O10 C10 Cr C9 39(46)
O10 C10 Cr C13 -15(40)
O10 C10 Cr C12 156(40)
O10 C10 Cr Pb 73(40)
O13 C13 Cr C11 61(23)
O13 C13 Cr C9 150(23)
O13 C13 Cr C10 -32(23)
O13 C13 Cr C12 -111(22)
O13 C13 Cr Pb -122(23)
O12 C12 Cr C11 37(34)
O12 C12 Cr C9 -53(34)
O12 C12 Cr C10 130(34)
O12 C12 Cr C13 -151(32)
O12 C12 Cr Pb -140(34)
O1 C1 Fe1 C4 -115(31)
O1 C1 Fe1 C2 -13(31)
O1 C1 Fe1 C3 85(31)
O1 C1 Fe1 Pb 169(100)
O4 C4 Fe1 C1 30(15)
O4 C4 Fe1 C2 -69(15)
O4 C4 Fe1 C3 -169(15)
O4 C4 Fe1 Pb 110(15)
O2 C2 Fe1 C1 -63(75)
O2 C2 Fe1 C4 57(75)
O2 C2 Fe1 C3 173(100)
O2 C2 Fe1 Pb 53(80)
O3 C3 Fe1 C1 -93(23)
O3 C3 Fe1 C4 106(23)
O3 C3 Fe1 C2 5(23)
O3 C3 Fe1 Pb -177(100)
O5 C5 Fe2 C6 23(23)
O5 C5 Fe2 C7 121(23)
O5 C5 Fe2 C8 -70(23)
O5 C5 Fe2 Pb -157(23)
O6 C6 Fe2 C5 57(17)
O6 C6 Fe2 C7 -68(17)
O6 C6 Fe2 C8 169(17)
O6 C6 Fe2 Pb -123(15)
O7 C7 Fe2 C5 -98(12)
O7 C7 Fe2 C6 4(12)
O7 C7 Fe2 C8 94(12)
O7 C7 Fe2 Pb 179(100)
O8 C8 Fe2 C5 167(30)
O8 C8 Fe2 C6 67(30)
O8 C8 Fe2 C7 -23(30)
O8 C8 Fe2 Pb -107(30)
C23 C22 N1 C14 -59.9(17)
C23 C22 N1 C26 58.2(18)
C23 C22 N1 C18 178.6(14)
C15 C14 N1 C22 -57.5(16)
C15 C14 N1 C26 -177.6(12)
C15 C14 N1 C18 60.4(15)
C27 C26 N1 C22 56.5(18)
C27 C26 N1 C14 177.3(13)
C27 C26 N1 C18 -60.5(17)
C19 C18 N1 C22 178.8(14)
C19 C18 N1 C14 57.7(17)
C19 C18 N1 C26 -61.6(17)
C31 C30 N2 C34 71(2)
C31 C30 N2 C42 -48(2)
C31 C30 N2 C38 -167.9(19)
C35 C34 N2 C30 176(2)
C35 C34 N2 C42 -66(3)
C35 C34 N2 C38 50(3)
C43 C42 N2 C30 -56(2)
C43 C42 N2 C34 -175(2)
C43 C42 N2 C38 68(2)
C39 C38 N2 C30 -66(2)
C39 C38 N2 C34 57(2)
C39 C38 N2 C42 174.2(16)
C5 Fe2 Pb Fe1 80.3(6)
C6 Fe2 Pb Fe1 -100(8)
C7 Fe2 Pb Fe1 -155.0(5)
C8 Fe2 Pb Fe1 -32.3(5)
C5 Fe2 Pb Cr -108.9(6)
C6 Fe2 Pb Cr 71(8)
C7 Fe2 Pb Cr 15.8(5)
C8 Fe2 Pb Cr 138.5(5)
C1 Fe1 Pb Fe2 -156.8(5)
C4 Fe1 Pb Fe2 83.4(6)
C2 Fe1 Pb Fe2 87(12)
C3 Fe1 Pb Fe2 -33.2(4)
C1 Fe1 Pb Cr 32.0(5)
C4 Fe1 Pb Cr -87.9(6)
C2 Fe1 Pb Cr -84(12)
C3 Fe1 Pb Cr 155.6(4)
C11 Cr Pb Fe2 -92(5)
C9 Cr Pb Fe2 -149.0(4)
C10 Cr Pb Fe2 32.6(4)
C13 Cr Pb Fe2 120.0(4)
C12 Cr Pb Fe2 -58.3(4)
C11 Cr Pb Fe1 78(5)
C9 Cr Pb Fe1 21.6(4)
C10 Cr Pb Fe1 -156.7(4)
C13 Cr Pb Fe1 -69.3(4)
C12 Cr Pb Fe1 112.4(4)
